data_6000673
loop_
_publ_author_name
'Gingl, F.'
'Yvon, K.'
'Fischer, P.'

_publ_section_title
;
 Monoclinic Sr2Mg3H10 with Ba2Ni3F10-type structure
;
_journal_name_full 'Journal of Alloys and Compounds'
_journal_page_first 73
_journal_page_last 75
_journal_paper_doi 10.1016/0925-8388(94)90012-4
_journal_volume 206
_journal_year 1994
_chemical_formula_sum 'H10 Mg3 Sr2'
_space_group_name_H-M_alt 'C 1 2/m 1'
_cell_angle_alpha 90.000
_cell_angle_beta 111.510
_cell_angle_gamma 90.000
_cell_length_a 17.5860
_cell_length_b 5.7420
_cell_length_c 7.4910
_cell_volume 703.75
_cod_database_code 6000673

loop_
_atom_site_label
_atom_site_fract_x
_atom_site_fract_y
_atom_site_fract_z
? ? ? ?
